data_2020143
loop_
_publ_author_name
'Mazurier, A.'
'Thevet, F.'
'Jaulmes, S.'

_publ_section_title
;
 Structure de pentasulfure de digallium et de dietain, Ga2 Sn2 S5
;
_journal_name_full 'Acta Crystallographica C (39,1983-)'
_journal_page_first 814
_journal_page_last 816
_journal_volume 39
_journal_year 1983
_chemical_formula_sum 'Ga2 S5 Sn2'
_chemical_name_systematic 'Ga2 Sn2 S5'
_space_group_IT_number 33
_symmetry_space_group_name_Hall 'P 2c -2n'
_symmetry_space_group_name_H-M 'P n a 21'
_cell_angle_alpha 90
_cell_angle_beta 90
_cell_angle_gamma 90
_cell_formula_units_Z 4
_cell_length_a 12.41
_cell_length_b 6.22
_cell_length_c 10.88
_cell_volume 839.829
_citation_journal_id_ASTM ACSCEE
_cod_data_source_file Mazurier_ACSCEE_1983_240.cif
_cod_data_source_block Ga2S5Sn2
_cod_original_cell_volume 839.8293
_cod_database_code 2020143

loop_
_symmetry_equiv_pos_as_xyz
x,y,z
-x,-y,z+1/2
-x+1/2,y+1/2,z+1/2
x+1/2,-y+1/2,z

loop_
_atom_site_label
_atom_site_type_symbol
_atom_site_fract_x
_atom_site_fract_y
_atom_site_fract_z
_atom_site_occupancy
_atom_site_U_iso_or_equiv
S5 S-2 0.8289 0.964 0.4668 1 0.0
Sn2 Sn+2 0.9548 0.0508 0.982 1 0.0
S3 S-2 0.9405 0.6377 0.0364 1 0.0
S2 S-2 0.9969 0.138 0.2246 1 0.0
S1 S-2 0.7142 0.9879 0.1353 1 0.0
Ga2 Ga+3 0.7321 0.1374 0.6129 1 0.0
S4 S-2 0.2729 0.0066 0.3046 1 0.0
Sn1 Sn+2 0.4788 0.0545 0.7554 1 0.0
Ga1 Ga+3 0.6804 0.645 0.7824 1 0.0
